data_4514992
loop_
_publ_author_name
'Buzharevski, Antonio'
'Paskas, Svetlana'
'Laube, Markus'
'L\"onnecke, Peter'
'Neumann, Wilma'
'Murganic, Blagoje'
'Mijatovic, Sanja'
'Maksimovic-Ivanic, Danijela'
'Pietzsch, Jens'
'Hey-Hawkins, Evamarie'

_publ_section_title
;
 Carboranyl Analogues of Ketoprofen with Cytostatic Activity against Human
 Melanoma and Colon Cancer Cell Lines.
;
_journal_issue 5
_journal_name_full 'ACS omega'
_journal_page_first 8824
_journal_page_last 8833
_journal_paper_doi 10.1021/acsomega.9b00412
_journal_volume 4
_journal_year 2019
_chemical_formula_moiety 'C12 H20 B10 O3'
_chemical_formula_sum 'C12 H20 B10 O3'
_chemical_formula_weight 320.38
_space_group_crystal_system triclinic
_space_group_IT_number 2
_space_group_name_Hall '-P 1'
_space_group_name_H-M_alt 'P -1'
_symmetry_space_group_name_Hall '-P 1'
_symmetry_space_group_name_H-M 'P -1'
_atom_sites_solution_hydrogens mixed
_atom_sites_solution_primary dual
_atom_sites_solution_secondary difmap
_audit_creation_method SHELXL-2018/3
_cell_angle_alpha 83.456(10)
_cell_angle_beta 82.083(10)
_cell_angle_gamma 73.997(9)
_cell_formula_units_Z 2
_cell_length_a 6.7972(7)
_cell_length_b 10.1541(10)
_cell_length_c 13.2095(18)
_cell_measurement_reflns_used 1925
_cell_measurement_temperature 130(2)
_cell_measurement_theta_max 29.7440
_cell_measurement_theta_min 2.5080
_cell_volume 865.26(18)
_computing_cell_refinement 'CrysAlisPro 1.171.39.46 (Rigaku OD, 2018)'
_computing_data_collection 'CrysAlisPro 1.171.39.46 (Rigaku OD, 2018)'
_computing_data_reduction 'CrysAlisPro 1.171.39.46 (Rigaku OD, 2018)'
_computing_molecular_graphics
;
 ORTEP3 for Windows
 L. J. Farrugia, J. Appl. Crystallogr. 1997, 30, 565.
 or
 DIAMOND Version 3.2k
 K. Brandenburg, Crystal Impact GbR, Bonn, Germany
;
_computing_publication_material
;
 WINGX
 L.J. Farrugia,
 J. Appl. Cryst., 2012, 45, 849-854.
;
_computing_structure_refinement 'SHELXL-2018/3 (Sheldrick, 2018)'
_computing_structure_solution SHELXT-2014-5
_diffrn_ambient_temperature 130(2)
_diffrn_detector_area_resol_mean 16.3560
_diffrn_measured_fraction_theta_full 1.000
_diffrn_measured_fraction_theta_max 1.000
_diffrn_measurement_device_type 'Xcalibur, Sapphire3, Gemini'
_diffrn_measurement_method '\w scans'
_diffrn_radiation_type MoK\a
_diffrn_radiation_wavelength 0.71073
_diffrn_reflns_av_R_equivalents 0.0337
_diffrn_reflns_av_unetI/netI 0.0589
_diffrn_reflns_Laue_measured_fraction_full 1.000
_diffrn_reflns_Laue_measured_fraction_max 1.000
_diffrn_reflns_limit_h_max 9
_diffrn_reflns_limit_h_min -9
_diffrn_reflns_limit_k_max 13
_diffrn_reflns_limit_k_min -13
_diffrn_reflns_limit_l_max 17
_diffrn_reflns_limit_l_min -16
_diffrn_reflns_number 8808
_diffrn_reflns_point_group_measured_fraction_full 1.000
_diffrn_reflns_point_group_measured_fraction_max 1.000
_diffrn_reflns_theta_full 28.282
_diffrn_reflns_theta_max 28.282
_diffrn_reflns_theta_min 2.093
_diffrn_source 'fine-focus sealed X-ray tube'
_exptl_absorpt_coefficient_mu 0.073
_exptl_absorpt_correction_T_max 1.00000
_exptl_absorpt_correction_T_min 0.96917
_exptl_absorpt_correction_type multi-scan
_exptl_absorpt_process_details
;
CrysAlisPro 1.171.39.46 (Rigaku Oxford Diffraction, 2018)
Empirical absorption correction using spherical harmonics,
 implemented in SCALE3 ABSPACK scaling algorithm.
;
_exptl_crystal_colour 'clear colourless'
_exptl_crystal_density_diffrn 1.230
_exptl_crystal_description prism
_exptl_crystal_F_000 332
_exptl_crystal_size_max 0.30
_exptl_crystal_size_mid 0.15
_exptl_crystal_size_min 0.05
_refine_diff_density_max 0.181
_refine_diff_density_min -0.195
_refine_diff_density_rms 0.040
_refine_ls_extinction_method none
_refine_ls_goodness_of_fit_ref 1.028
_refine_ls_hydrogen_treatment mixed
_refine_ls_matrix_type full
_refine_ls_number_parameters 328
_refine_ls_number_reflns 4290
_refine_ls_number_restraints 34
_refine_ls_restrained_S_all 1.027
_refine_ls_R_factor_all 0.0924
_refine_ls_R_factor_gt 0.0532
_refine_ls_shift/su_max 0.000
_refine_ls_shift/su_mean 0.000
_refine_ls_structure_factor_coef Fsqd
_refine_ls_weighting_details 'w=1/[\s^2^(Fo^2^)+(0.0478P)^2^+0.1386P] where P=(Fo^2^+2Fc^2^)/3'
_refine_ls_weighting_scheme calc
_refine_ls_wR_factor_gt 0.1115
_refine_ls_wR_factor_ref 0.1309
_reflns_Friedel_coverage 0.000
_reflns_number_gt 2826
_reflns_number_total 4290
_reflns_threshold_expression 'I > 2\s(I)'
_cod_data_source_file ao9b00412_si_002.cif
_cod_data_source_block comp_3_x2932fin
_cod_database_code 4514992
_shelx_shelxl_version_number 2018/3
_shelx_space_group_comment
;
The symmetry employed for this shelxl refinement is uniquely defined
by the following loop, which should always be used as a source of
symmetry information in preference to the above space-group names.
They are only intended as comments.
;

loop_
_space_group_symop_operation_xyz
'x, y, z'
'-x, -y, -z'

loop_
_atom_site_label
_atom_site_type_symbol
_atom_site_fract_x
_atom_site_fract_y
_atom_site_fract_z
_atom_site_U_iso_or_equiv
_atom_site_adp_type
_atom_site_occupancy
_atom_site_site_symmetry_order
_atom_site_calc_flag
_atom_site_refinement_flags_posn
_atom_site_refinement_flags_adp
_atom_site_refinement_flags_occupancy
_atom_site_disorder_assembly
_atom_site_disorder_group
C1 C 0.4985(2) 0.12940(18) 0.64216(13) 0.0321(4) Uani 1 1 d . . . . .
C2 C 0.6498(2) 0.21392(16) 0.57217(12) 0.0280(3) Uani 1 1 d . . . . .
B1 B 0.4166(3) 0.3045(2) 0.63209(17) 0.0368(5) Uani 1 1 d . . . . .
B2 B 0.3810(3) 0.2065(2) 0.74873(17) 0.0408(5) Uani 1 1 d . . . . .
B3 B 0.5901(3) 0.0572(2) 0.75302(16) 0.0372(5) Uani 1 1 d . . . . .
B4 B 0.7583(3) 0.0601(2) 0.63849(16) 0.0320(4) Uani 1 1 d . . . . .
B5 B 0.8562(3) 0.2064(2) 0.63531(15) 0.0301(4) Uani 1 1 d . . . . .
B6 B 0.6458(3) 0.3566(2) 0.63023(16) 0.0319(4) Uani 1 1 d . . . . .
B7 B 0.4774(3) 0.3525(2) 0.74478(17) 0.0384(5) Uani 1 1 d . . . . .
B8 B 0.5851(3) 0.1998(2) 0.82078(16) 0.0372(5) Uani 1 1 d . . . . .
B9 B 0.8174(3) 0.1092(2) 0.75182(16) 0.0336(4) Uani 1 1 d . . . . .
B10 B 0.7494(3) 0.2919(2) 0.74715(15) 0.0316(4) Uani 1 1 d . . . . .
O1 O 0.5139(4) 0.1540(3) 0.43656(15) 0.0397(5) Uani 0.794(4) 1 d D . P A 1
O2 O 0.7523(4) 0.4439(3) -0.01108(19) 0.0394(6) Uani 0.794(4) 1 d D . P A 1
O3 O 0.5297(5) 0.3418(5) 0.0837(3) 0.0465(9) Uani 0.794(4) 1 d D . P A 1
C3 C 0.6396(5) 0.2068(4) 0.4600(3) 0.0282(7) Uani 0.794(4) 1 d D . P A 1
C4 C 0.7794(6) 0.2591(4) 0.3795(3) 0.0267(8) Uani 0.794(4) 1 d D . P A 1
C5 C 0.7748(5) 0.2275(3) 0.2798(2) 0.0260(7) Uani 0.794(4) 1 d D . P A 1
H5 H 0.681459 0.177599 0.268330 0.031 Uiso 0.794(4) 1 calc R U P A 1
C6 C 0.9001(5) 0.2658(4) 0.1981(2) 0.0303(7) Uani 0.794(4) 1 d D . P A 1
C7 C 1.0355(6) 0.3400(4) 0.2161(3) 0.0364(9) Uani 0.794(4) 1 d D . P A 1
H7 H 1.123882 0.367670 0.160541 0.044 Uiso 0.794(4) 1 calc R U P A 1
C8 C 1.0419(7) 0.3737(5) 0.3144(3) 0.0399(10) Uani 0.794(4) 1 d D . P A 1
H8 H 1.134867 0.423985 0.325469 0.048 Uiso 0.794(4) 1 calc R U P A 1
C9 C 0.9146(7) 0.3349(4) 0.3959(3) 0.0315(8) Uani 0.794(4) 1 d D . P A 1
H9 H 0.918467 0.359250 0.462748 0.038 Uiso 0.794(4) 1 calc R U P A 1
C10 C 0.8835(4) 0.2336(3) 0.09047(17) 0.0353(6) Uani 0.794(4) 1 d D . P A 1
H10 H 0.835652 0.147999 0.096583 0.042 Uiso 0.794(4) 1 calc R U P A 1
C11 C 0.7171(4) 0.3497(4) 0.0484(2) 0.0332(7) Uani 0.794(4) 1 d D . P A 1
C12 C 1.0826(4) 0.2100(3) 0.01877(18) 0.0478(8) Uani 0.794(4) 1 d D . P A 1
H12A H 1.061804 0.178578 -0.045418 0.072 Uiso 0.794(4) 1 calc R U P A 1
H12B H 1.191021 0.140066 0.051260 0.072 Uiso 0.794(4) 1 calc R U P A 1
H12C H 1.123568 0.296126 0.004207 0.072 Uiso 0.794(4) 1 calc R U P A 1
O1F O 0.5860(14) 0.1260(10) 0.4223(8) 0.044(3) Uiso 0.206(4) 1 d D . P A 2
O2F O 0.7498(19) 0.4894(10) -0.0122(10) 0.041(3) Uiso 0.206(4) 1 d D . P A 2
O3F O 0.565(2) 0.3564(17) 0.0795(13) 0.034(3) Uiso 0.206(4) 1 d D . P A 2
C3F C 0.687(2) 0.1988(19) 0.4449(14) 0.0282(7) Uani 0.206(4) 1 d D . P A 2
C4F C 0.8239(17) 0.2578(14) 0.3712(11) 0.022(4) Uiso 0.206(4) 1 d D . P A 2
C5F C 0.814(2) 0.2436(15) 0.2662(10) 0.033(4) Uiso 0.206(4) 1 d D . P A 2
H5F H 0.722226 0.196690 0.248713 0.039 Uiso 0.206(4) 1 calc R U P A 2
C6F C 0.9336(18) 0.2953(11) 0.1911(7) 0.016(3) Uiso 0.206(4) 1 d D . P A 2
C7F C 1.067(3) 0.3622(17) 0.2152(12) 0.040(5) Uiso 0.206(4) 1 d D . P A 2
H7F H 1.150527 0.399502 0.162383 0.048 Uiso 0.206(4) 1 calc R U P A 2
C8F C 1.080(2) 0.3758(19) 0.3180(12) 0.031(4) Uiso 0.206(4) 1 d D . P A 2
H8F H 1.173378 0.422479 0.334908 0.037 Uiso 0.206(4) 1 calc R U P A 2
C9F C 0.962(2) 0.3230(18) 0.3935(13) 0.025(4) Uiso 0.206(4) 1 d D . P A 2
H9F H 0.974049 0.331424 0.463093 0.030 Uiso 0.206(4) 1 calc R U P A 2
C10F C 0.9290(14) 0.2837(10) 0.0762(7) 0.035(3) Uiso 0.206(4) 1 d D . P A 2
H10F H 1.052924 0.308374 0.037717 0.042 Uiso 0.206(4) 1 calc R U P A 2
C11F C 0.7388(19) 0.3880(13) 0.0409(13) 0.031(4) Uiso 0.206(4) 1 d D . P A 2
C12F C 0.9325(15) 0.1410(10) 0.0500(8) 0.050(3) Uiso 0.206(4) 1 d D . P A 2
H12D H 1.057350 0.074657 0.071163 0.075 Uiso 0.206(4) 1 calc R U P A 2
H12E H 0.931354 0.141323 -0.024182 0.075 Uiso 0.206(4) 1 calc R U P A 2
H12F H 0.810934 0.115192 0.085966 0.075 Uiso 0.206(4) 1 calc R U P A 2
H1O3 H 0.432(4) 0.422(3) 0.051(2) 0.109(10) Uiso 1 1 d . . . . .
H1X H 0.299(3) 0.3509(19) 0.5795(13) 0.042(5) Uiso 1 1 d . . . . .
H2X H 0.224(3) 0.197(2) 0.7764(14) 0.048(5) Uiso 1 1 d . . . . .
H3X H 0.563(3) -0.041(2) 0.7816(14) 0.051(6) Uiso 1 1 d . . . . .
H4X H 0.831(2) -0.0234(18) 0.5907(13) 0.035(5) Uiso 1 1 d . . . . .
H5X H 1.002(2) 0.2049(18) 0.5867(13) 0.034(4) Uiso 1 1 d . . . . .
H6X H 0.659(2) 0.4480(18) 0.5827(12) 0.034(5) Uiso 1 1 d . . . . .
H7X H 0.388(3) 0.449(2) 0.7786(14) 0.049(5) Uiso 1 1 d . . . . .
H8X H 0.561(3) 0.1958(19) 0.9047(15) 0.045(5) Uiso 1 1 d . . . . .
H9X H 0.950(3) 0.0459(19) 0.7896(14) 0.045(5) Uiso 1 1 d . . . . .
H10X H 0.836(3) 0.3477(19) 0.7835(13) 0.040(5) Uiso 1 1 d . . . . .
H1 H 0.435(3) 0.0864(19) 0.6001(14) 0.039(5) Uiso 1 1 d . . . . .

loop_
_atom_site_aniso_label
_atom_site_aniso_U_11
_atom_site_aniso_U_22
_atom_site_aniso_U_33
_atom_site_aniso_U_23
_atom_site_aniso_U_13
_atom_site_aniso_U_12
C1 0.0330(8) 0.0338(9) 0.0351(9) 0.0000(8) -0.0095(7) -0.0164(7)
C2 0.0318(8) 0.0252(8) 0.0313(9) -0.0011(7) -0.0072(6) -0.0134(7)
B1 0.0313(9) 0.0343(11) 0.0461(12) -0.0048(9) -0.0129(8) -0.0060(8)
B2 0.0332(10) 0.0506(14) 0.0419(12) -0.0070(10) -0.0028(8) -0.0157(9)
B3 0.0449(11) 0.0354(11) 0.0372(11) 0.0035(9) -0.0100(9) -0.0205(9)
B4 0.0330(9) 0.0248(10) 0.0395(11) -0.0030(8) -0.0080(8) -0.0076(8)
B5 0.0285(9) 0.0292(10) 0.0353(11) -0.0035(8) -0.0084(7) -0.0096(8)
B6 0.0396(10) 0.0233(10) 0.0363(11) -0.0018(8) -0.0123(8) -0.0104(8)
B7 0.0353(10) 0.0357(12) 0.0433(12) -0.0119(9) -0.0059(8) -0.0037(9)
B8 0.0396(10) 0.0409(12) 0.0339(11) -0.0035(9) -0.0044(8) -0.0149(9)
B9 0.0360(10) 0.0279(10) 0.0390(11) 0.0005(9) -0.0122(8) -0.0094(8)
B10 0.0344(9) 0.0288(10) 0.0342(11) -0.0028(8) -0.0090(8) -0.0100(8)
O1 0.0455(13) 0.0526(13) 0.0346(10) -0.0061(9) -0.0061(9) -0.0335(12)
O2 0.0350(10) 0.0469(17) 0.0364(12) 0.0043(13) -0.0057(7) -0.0130(11)
O3 0.0364(16) 0.062(2) 0.0440(14) 0.0041(11) -0.0052(11) -0.0216(13)
C3 0.0324(18) 0.0275(10) 0.0292(16) -0.0050(10) -0.0032(12) -0.0145(14)
C4 0.0264(15) 0.0240(14) 0.0310(15) -0.0032(9) -0.0032(12) -0.0083(12)
C5 0.0278(13) 0.0216(13) 0.0285(14) -0.0022(10) -0.0037(11) -0.0062(11)
C6 0.0313(15) 0.0257(15) 0.0338(16) -0.0017(11) -0.0038(10) -0.0076(12)
C7 0.0346(16) 0.0384(18) 0.0339(16) 0.0041(12) 0.0024(11) -0.0114(15)
C8 0.041(2) 0.0431(18) 0.0435(19) 0.0009(11) -0.0058(14) -0.0253(16)
C9 0.0336(19) 0.0331(16) 0.0315(15) -0.0032(10) -0.0045(14) -0.0143(17)
C10 0.0401(13) 0.0354(15) 0.0291(12) -0.0046(10) -0.0006(9) -0.0089(12)
C11 0.0389(18) 0.0406(18) 0.0223(13) -0.0054(12) -0.0019(10) -0.0138(14)
C12 0.0468(14) 0.0515(17) 0.0348(14) -0.0057(11) 0.0026(10) 0.0016(12)
C3F 0.0324(18) 0.0275(10) 0.0292(16) -0.0050(10) -0.0032(12) -0.0145(14)

loop_
_atom_type_symbol
_atom_type_description
_atom_type_scat_dispersion_real
_atom_type_scat_dispersion_imag
_atom_type_scat_source
O O 0.0106 0.0060 'International Tables Vol C Tables 4.2.6.8 and 6.1.1.4'
C C 0.0033 0.0016 'International Tables Vol C Tables 4.2.6.8 and 6.1.1.4'
B B 0.0013 0.0007 'International Tables Vol C Tables 4.2.6.8 and 6.1.1.4'
H H 0.0000 0.0000 'International Tables Vol C Tables 4.2.6.8 and 6.1.1.4'

loop_
_geom_angle_atom_site_label_1
_geom_angle_atom_site_label_2
_geom_angle_atom_site_label_3
_geom_angle
C2 C1 B3 112.47(13)
C2 C1 B2 112.61(14)
B3 C1 B2 63.55(12)
C2 C1 B1 62.31(11)
B3 C1 B1 115.68(15)
B2 C1 B1 62.66(13)
C2 C1 B4 62.05(10)
B3 C1 B4 62.94(11)
B2 C1 B4 116.09(14)
B1 C1 B4 116.10(14)
C2 C1 H1 111.1(11)
B3 C1 H1 124.6(11)
B2 C1 H1 124.8(10)
B1 C1 H1 113.9(10)
B4 C1 H1 113.3(10)
C3 C2 C1 110.43(16)
C1 C2 C3F 117.6(5)
C3 C2 B6 126.3(2)
C1 C2 B6 109.72(13)
C3F C2 B6 125.6(6)
C3 C2 B5 129.76(16)
C1 C2 B5 109.71(13)
C3F C2 B5 119.1(5)
B6 C2 B5 62.91(11)
C3 C2 B4 115.6(2)
C1 C2 B4 60.86(10)
C3F C2 B4 111.0(7)
B6 C2 B4 114.49(13)
B5 C2 B4 62.48(11)
C3 C2 B1 111.64(17)
C1 C2 B1 60.69(11)
C3F C2 B1 121.8(6)
B6 C2 B1 62.10(11)
B5 C2 B1 113.77(13)
B4 C2 B1 113.71(14)
C1 B1 C2 57.01(10)
C1 B1 B7 104.30(14)
C2 B1 B7 104.95(13)
C1 B1 B2 58.00(12)
C2 B1 B2 104.61(14)
B7 B1 B2 60.54(13)
C1 B1 B6 103.74(13)
C2 B1 B6 58.23(10)
B7 B1 B6 60.30(12)
B2 B1 B6 108.21(14)
C1 B1 H1X 116.2(10)
C2 B1 H1X 114.0(9)
B7 B1 H1X 134.4(10)
B2 B1 H1X 126.0(9)
B6 B1 H1X 123.7(10)
C1 B2 B1 59.34(12)
C1 B2 B8 104.22(14)
B1 B2 B8 108.02(15)
C1 B2 B3 58.18(11)
B1 B2 B3 108.51(14)
B8 B2 B3 60.26(12)
C1 B2 B7 104.48(15)
B1 B2 B7 59.45(13)
B8 B2 B7 60.34(12)
B3 B2 B7 108.54(14)
C1 B2 H2X 117.1(10)
B1 B2 H2X 118.2(9)
B8 B2 H2X 128.9(10)
B3 B2 H2X 118.6(10)
B7 B2 H2X 128.4(10)
C1 B3 B9 104.27(14)
C1 B3 B4 59.27(11)
B9 B3 B4 59.79(12)
C1 B3 B2 58.27(11)
B9 B3 B2 108.13(15)
B4 B3 B2 108.68(15)
C1 B3 B8 103.97(15)
B9 B3 B8 60.31(12)
B4 B3 B8 108.42(15)
B2 B3 B8 59.85(12)
C1 B3 H3X 117.3(10)
B9 B3 H3X 127.7(10)
B4 B3 H3X 116.6(10)
B2 B3 H3X 120.0(10)
B8 B3 H3X 129.8(10)
C1 B4 C2 57.09(10)
C1 B4 B9 103.27(14)
C2 B4 B9 104.11(13)
C1 B4 B3 57.79(11)
C2 B4 B3 104.36(13)
B9 B4 B3 59.94(12)
C1 B4 B5 103.42(13)
C2 B4 B5 58.24(10)
B9 B4 B5 59.58(11)
B3 B4 B5 107.34(15)
C1 B4 H4X 118.8(9)
C2 B4 H4X 114.5(9)
B9 B4 H4X 133.6(9)
B3 B4 H4X 127.9(9)
B5 B4 H4X 122.1(9)
C2 B5 B9 104.92(13)
C2 B5 B10 104.82(12)
B9 B5 B10 60.67(11)
C2 B5 B4 59.28(10)
B9 B5 B4 59.61(11)
B10 B5 B4 108.42(14)
C2 B5 B6 58.51(10)
B9 B5 B6 108.19(14)
B10 B5 B6 59.80(11)
B4 B5 B6 108.27(13)
C2 B5 H5X 116.0(9)
B9 B5 H5X 128.2(8)
B10 B5 H5X 129.6(9)
B4 B5 H5X 117.1(9)
B6 B5 H5X 119.6(9)
C2 B6 B10 104.72(13)
C2 B6 B7 105.23(14)
B10 B6 B7 60.53(11)
C2 B6 B1 59.67(11)
B10 B6 B1 107.76(15)
B7 B6 B1 59.23(12)
C2 B6 B5 58.58(10)
B10 B6 B5 59.61(11)
B7 B6 B5 108.14(14)
B1 B6 B5 108.27(14)
C2 B6 H6X 118.5(9)
B10 B6 H6X 128.4(9)
B7 B6 H6X 125.3(9)
B1 B6 H6X 117.4(9)
B5 B6 H6X 121.7(8)
B1 B7 B6 60.47(12)
B1 B7 B2 60.00(12)
B6 B7 B2 107.92(15)
B1 B7 B8 108.02(15)
B6 B7 B8 107.51(13)
B2 B7 B8 59.80(12)
B1 B7 B10 108.04(14)
B6 B7 B10 59.65(11)
B2 B7 B10 107.34(14)
B8 B7 B10 59.60(11)
B1 B7 H7X 121.5(10)
B6 B7 H7X 120.6(10)
B2 B7 H7X 123.2(10)
B8 B7 H7X 122.6(10)
B10 B7 H7X 121.2(10)
B2 B8 B10 107.96(15)
B2 B8 B3 59.89(12)
B10 B8 B3 107.76(15)
B2 B8 B9 107.47(15)
B10 B8 B9 60.19(11)
B3 B8 B9 59.44(12)
B2 B8 B7 59.86(12)
B10 B8 B7 60.31(11)
B3 B8 B7 107.86(15)
B9 B8 B7 108.21(15)
B2 B8 H8X 120.7(9)
B10 B8 H8X 122.5(10)
B3 B8 H8X 121.8(10)
B9 B8 H8X 123.0(9)
B7 B8 H8X 121.0(10)
B5 B9 B4 60.81(11)
B5 B9 B3 108.57(13)
B4 B9 B3 60.27(12)
B5 B9 B8 107.94(14)
B4 B9 B8 108.76(13)
B3 B9 B8 60.25(12)
B5 B9 B10 59.80(11)
B4 B9 B10 108.68(13)
B3 B9 B10 108.00(14)
B8 B9 B10 59.69(12)
B5 B9 H9X 120.1(9)
B4 B9 H9X 120.2(10)
B3 B9 H9X 122.5(10)
B8 B9 H9X 122.9(9)
B10 B9 H9X 121.7(10)
B5 B10 B6 60.59(11)
B5 B10 B8 108.06(14)
B6 B10 B8 108.05(14)
B5 B10 B9 59.53(11)
B6 B10 B9 107.91(14)
B8 B10 B9 60.12(12)
B5 B10 B7 108.35(13)
B6 B10 B7 59.82(11)
B8 B10 B7 60.10(12)
B9 B10 B7 107.98(14)
B5 B10 H10X 121.5(9)
B6 B10 H10X 121.6(9)
B8 B10 H10X 121.7(9)
B9 B10 H10X 121.9(9)
B7 B10 H10X 121.7(9)
C11 O3 H1O3 107.1(16)
O1 C3 C4 120.2(3)
O1 C3 C2 117.9(3)
C4 C3 C2 122.0(3)
C5 C4 C9 118.7(3)
C5 C4 C3 115.9(3)
C9 C4 C3 125.4(3)
C6 C5 C4 122.3(3)
C6 C5 H5 118.9
C4 C5 H5 118.9
C5 C6 C7 118.2(3)
C5 C6 C10 120.3(3)
C7 C6 C10 121.4(3)
C8 C7 C6 120.6(3)
C8 C7 H7 119.7
C6 C7 H7 119.7
C9 C8 C7 120.6(4)
C9 C8 H8 119.7
C7 C8 H8 119.7
C8 C9 C4 119.6(3)
C8 C9 H9 120.2
C4 C9 H9 120.2
C11 C10 C12 111.6(2)
C11 C10 C6 106.7(2)
C12 C10 C6 115.1(2)
C11 C10 H10 107.7
C12 C10 H10 107.7
C6 C10 H10 107.7
O2 C11 O3 123.1(3)
O2 C11 C10 123.3(3)
O3 C11 C10 113.5(3)
C10 C12 H12A 109.5
C10 C12 H12B 109.5
H12A C12 H12B 109.5
C10 C12 H12C 109.5
H12A C12 H12C 109.5
H12B C12 H12C 109.5
C11F O3F H1O3 114.1(19)
O1F C3F C4F 123.5(15)
O1F C3F C2 110.3(11)
C4F C3F C2 126.1(11)
C9F C4F C5F 117.8(12)
C9F C4F C3F 126.0(13)
C5F C4F C3F 116.2(12)
C6F C5F C4F 121.3(11)
C6F C5F H5F 119.4
C4F C5F H5F 119.4
C5F C6F C7F 119.9(11)
C5F C6F C10F 123.5(11)
C7F C6F C10F 116.6(11)
C6F C7F C8F 119.7(13)
C6F C7F H7F 120.1
C8F C7F H7F 120.1
C9F C8F C7F 120.4(14)
C9F C8F H8F 119.8
C7F C8F H8F 119.8
C8F C9F C4F 120.9(14)
C8F C9F H9F 119.5
C4F C9F H9F 119.5
C11F C10F C12F 109.9(8)
C11F C10F C6F 108.7(9)
C12F C10F C6F 114.2(8)
C11F C10F H10F 108.0
C12F C10F H10F 108.0
C6F C10F H10F 108.0
O2F C11F O3F 125.2(13)
O2F C11F C10F 121.9(12)
O3F C11F C10F 112.9(12)
C10F C12F H12D 109.5
C10F C12F H12E 109.5
H12D C12F H12E 109.5
C10F C12F H12F 109.5
H12D C12F H12F 109.5
H12E C12F H12F 109.5

loop_
_geom_bond_atom_site_label_1
_geom_bond_atom_site_label_2
_geom_bond_distance
C1 C2 1.641(2)
C1 B3 1.681(3)
C1 B2 1.682(3)
C1 B1 1.706(3)
C1 B4 1.707(2)
C1 H1 0.957(19)
C2 C3 1.504(4)
C2 C3F 1.683(18)
C2 B6 1.707(3)
C2 B5 1.708(2)
C2 B4 1.727(2)
C2 B1 1.733(3)
B1 B7 1.752(3)
B1 B2 1.762(3)
B1 B6 1.774(3)
B1 H1X 1.103(17)
B2 B8 1.770(3)
B2 B3 1.771(3)
B2 B7 1.771(3)
B2 H2X 1.109(18)
B3 B9 1.763(3)
B3 B4 1.769(3)
B3 B8 1.777(3)
B3 H3X 1.08(2)
B4 B9 1.760(3)
B4 B5 1.781(3)
B4 H4X 1.080(17)
B5 B9 1.760(3)
B5 B10 1.764(3)
B5 B6 1.782(3)
B5 H5X 1.102(16)
B6 B10 1.768(3)
B6 B7 1.771(3)
B6 H6X 1.078(17)
B7 B8 1.780(3)
B7 B10 1.784(3)
B7 H7X 1.106(19)
B8 B10 1.771(3)
B8 B9 1.779(3)
B8 H8X 1.096(19)
B9 B10 1.780(3)
B9 H9X 1.099(17)
B10 H10X 1.103(19)
O1 C3 1.215(3)
O2 C11 1.222(4)
O3 C11 1.315(4)
O3 H1O3 1.00(3)
C3 C4 1.479(4)
C4 C5 1.397(4)
C4 C9 1.402(4)
C5 C6 1.370(4)
C5 H5 0.9500
C6 C7 1.398(5)
C6 C10 1.521(3)
C7 C8 1.389(4)
C7 H7 0.9500
C8 C9 1.378(4)
C8 H8 0.9500
C9 H9 0.9500
C10 C11 1.505(3)
C10 C12 1.519(3)
C10 H10 1.0000
C12 H12A 0.9800
C12 H12B 0.9800
C12 H12C 0.9800
O1F C3F 1.223(14)
O2F C11F 1.192(13)
O3F C11F 1.330(13)
O3F H1O3 1.05(3)
C3F C4F 1.448(13)
C4F C9F 1.364(14)
C4F C5F 1.423(14)
C5F C6F 1.345(12)
C5F H5F 0.9500
C6F C7F 1.361(13)
C6F C10F 1.541(11)
C7F C8F 1.398(15)
C7F H7F 0.9500
C8F C9F 1.353(14)
C8F H8F 0.9500
C9F H9F 0.9500
C10F C11F 1.519(12)
C10F C12F 1.521(12)
C10F H10F 1.0000
C12F H12D 0.9800
C12F H12E 0.9800
C12F H12F 0.9800

loop_
_geom_hbond_atom_site_label_D
_geom_hbond_atom_site_label_H
_geom_hbond_atom_site_label_A
_geom_hbond_distance_DH
_geom_hbond_distance_HA
_geom_hbond_distance_DA
_geom_hbond_angle_DHA
_geom_hbond_site_symmetry_A
_geom_hbond_publ_flag
O3 H1O3 O2 1.00(3) 1.67(3) 2.657(5) 172(2) 2_665 yes
